data_4129595
loop_
_publ_author_name
'\"Olscher, Franz'
'G\"ottker-Schnetmann, Inigo'
'Monteil, Vincent'
'Mecking, Stefan'

_publ_section_title
;
 Role of Radical Species in Salicylaldiminato Ni(II) Mediated Polymer
 Chain Growth: A Case Study for the Migratory Insertion Polymerization of
 Ethylene in the Presence of Methyl Methacrylate.
;
_journal_issue 46
_journal_name_full 'Journal of the American Chemical Society'
_journal_page_first 14819
_journal_page_last 14828
_journal_paper_doi 10.1021/jacs.5b08612
_journal_volume 137
_journal_year 2015
_chemical_formula_moiety 'C53 H32 F12 I2 N Ni O P'
_chemical_formula_sum 'C53 H32 F12 I2 N Ni O P'
_chemical_formula_weight 1270.27
_space_group_crystal_system monoclinic
_space_group_IT_number 14
_space_group_name_Hall '-P 2yn'
_space_group_name_H-M_alt 'P 1 21/n 1'
_atom_sites_solution_hydrogens geom
_atom_sites_solution_primary direct
_atom_sites_solution_secondary difmap
_audit_creation_method SHELXL-2013
_cell_angle_alpha 90
_cell_angle_beta 91.188(3)
_cell_angle_gamma 90
_cell_formula_units_Z 4
_cell_length_a 10.6497(4)
_cell_length_b 20.1624(7)
_cell_length_c 22.5333(8)
_cell_measurement_reflns_used 68431
_cell_measurement_temperature 100(2)
_cell_measurement_theta_max 27.16
_cell_measurement_theta_min 2.71
_cell_volume 4837.4(3)
_computing_cell_refinement 'STOE X-AREA'
_computing_data_collection 'STOE X-AREA'
_computing_data_reduction 'STOE X-RED32'
_computing_structure_refinement 'SHELXL-2013 (Sheldrick, 2013)'
_computing_structure_solution 'SHELXS-2013 (Sheldrick, 2013)'
_diffrn_ambient_temperature 100(2)
_diffrn_detector_area_resol_mean 6.67
_diffrn_measured_fraction_theta_full 0.999
_diffrn_measured_fraction_theta_max 0.985
_diffrn_measurement_device_type 'STOE IPDS 2T'
_diffrn_measurement_method 'rotation method'
_diffrn_radiation_type MoK\a
_diffrn_radiation_wavelength 0.71073
_diffrn_reflns_av_R_equivalents 0.0644
_diffrn_reflns_av_unetI/netI 0.0330
_diffrn_reflns_Laue_measured_fraction_full 0.999
_diffrn_reflns_Laue_measured_fraction_max 0.985
_diffrn_reflns_limit_h_max 13
_diffrn_reflns_limit_h_min -13
_diffrn_reflns_limit_k_max 25
_diffrn_reflns_limit_k_min -25
_diffrn_reflns_limit_l_max 28
_diffrn_reflns_limit_l_min -28
_diffrn_reflns_number 62610
_diffrn_reflns_point_group_measured_fraction_full 0.999
_diffrn_reflns_point_group_measured_fraction_max 0.985
_diffrn_reflns_theta_full 25.242
_diffrn_reflns_theta_max 26.879
_diffrn_reflns_theta_min 2.711
_exptl_absorpt_coefficient_mu 1.798
_exptl_absorpt_correction_T_max 0.8098
_exptl_absorpt_correction_T_min 0.6264
_exptl_absorpt_correction_type numerical
_exptl_absorpt_process_details 'STOE X-RED32'
_exptl_crystal_colour red
_exptl_crystal_density_diffrn 1.744
_exptl_crystal_description cuboid
_exptl_crystal_F_000 2488
_exptl_crystal_size_max 0.2
_exptl_crystal_size_mid 0.15
_exptl_crystal_size_min 0.1
_refine_diff_density_max 0.555
_refine_diff_density_min -0.907
_refine_diff_density_rms 0.080
_refine_ls_extinction_method none
_refine_ls_goodness_of_fit_ref 1.010
_refine_ls_hydrogen_treatment constr
_refine_ls_matrix_type full
_refine_ls_number_parameters 640
_refine_ls_number_reflns 10273
_refine_ls_number_restraints 0
_refine_ls_restrained_S_all 1.010
_refine_ls_R_factor_all 0.0427
_refine_ls_R_factor_gt 0.0322
_refine_ls_shift/su_max 0.004
_refine_ls_shift/su_mean 0.000
_refine_ls_structure_factor_coef Fsqd
_refine_ls_weighting_details 'w=1/[\s^2^(Fo^2^)+(0.0442P)^2^+2.5583P] where P=(Fo^2^+2Fc^2^)/3'
_refine_ls_weighting_scheme calc
_refine_ls_wR_factor_gt 0.0750
_refine_ls_wR_factor_ref 0.0786
_reflns_Friedel_coverage 0.000
_reflns_number_gt 8565
_reflns_number_total 10273
_reflns_threshold_expression 'I > 2\s(I)'
_cod_data_source_file ja5b08612_si_001.cif
_cod_data_source_block D:\fo14_01
_cod_original_sg_symbol_H-M 'P 21/n'
_cod_database_code 4129595
_shelx_space_group_comment
;
The symmetry employed for this shelxl refinement is uniquely defined
by the following loop, which should always be used as a source of
symmetry information in preference to the above space-group names.
They are only intended as comments.
;
_shelxl_version_number 2013-4

loop_
_space_group_symop_operation_xyz
'x, y, z'
'-x+1/2, y+1/2, -z+1/2'
'-x, -y, -z'
'x-1/2, -y-1/2, z-1/2'

loop_
_atom_site_label
_atom_site_type_symbol
_atom_site_fract_x
_atom_site_fract_y
_atom_site_fract_z
_atom_site_U_iso_or_equiv
_atom_site_adp_type
_atom_site_occupancy
_atom_site_site_symmetry_order
_atom_site_calc_flag
_atom_site_refinement_flags_posn
_atom_site_refinement_flags_adp
C1 C 0.9763(2) 0.81855(14) 0.92276(11) 0.0238(5) Uani 1 1 d . .
C2 C 0.8618(2) 0.81557(13) 0.95491(11) 0.0231(5) Uani 1 1 d . .
C3 C 0.8621(2) 0.84853(14) 1.01060(12) 0.0256(5) Uani 1 1 d . .
C70 C 0.9626(2) 0.88489(15) 1.03170(12) 0.0287(6) Uani 1 1 d . .
H70A H 0.9582 0.9071 1.0688 0.034 Uiso 1 1 calc R U
C5 C 1.0722(2) 0.88900(14) 0.99791(12) 0.0277(6) Uani 1 1 d . .
C69 C 1.0794(2) 0.85549(14) 0.94528(12) 0.0266(6) Uani 1 1 d . .
H69A H 1.1549 0.8571 0.9236 0.032 Uiso 1 1 calc R U
C68 C 0.9920(2) 0.78137(13) 0.86950(11) 0.0229(5) Uani 1 1 d . .
H68A H 1.0750 0.7771 0.8553 0.028 Uiso 1 1 calc R U
C8 C 0.9379(2) 0.71247(13) 0.78909(11) 0.0230(5) Uani 1 1 d . .
C9 C 0.9218(2) 0.64386(14) 0.79420(12) 0.0252(5) Uani 1 1 d . .
C58 C 0.9315(2) 0.60348(14) 0.74414(12) 0.0259(5) Uani 1 1 d . .
H58A H 0.9186 0.5570 0.7473 0.031 Uiso 1 1 calc R U
C57 C 0.9600(2) 0.63140(15) 0.68975(12) 0.0278(6) Uani 1 1 d . .
H57A H 0.9622 0.6045 0.6552 0.033 Uiso 1 1 calc R U
C12 C 0.9853(2) 0.69857(14) 0.68612(12) 0.0265(6) Uani 1 1 d . .
H12A H 1.0093 0.7168 0.6491 0.032 Uiso 1 1 calc R U
C13 C 0.9767(2) 0.74057(14) 0.73549(12) 0.0243(5) Uani 1 1 d . .
C14 C 0.8931(2) 0.61413(13) 0.85297(12) 0.0248(5) Uani 1 1 d . .
C60 C 0.9725(2) 0.62612(14) 0.90212(12) 0.0254(5) Uani 1 1 d . .
H60A H 1.0452 0.6529 0.8978 0.031 Uiso 1 1 calc R U
C16 C 0.9456(3) 0.59915(14) 0.95716(12) 0.0264(5) Uani 1 1 d . .
C61 C 0.8411(3) 0.55959(14) 0.96495(12) 0.0285(6) Uani 1 1 d . .
H61A H 0.8229 0.5417 1.0028 0.034 Uiso 1 1 calc R U
C18 C 0.7636(3) 0.54670(14) 0.91599(12) 0.0278(6) Uani 1 1 d . .
C59 C 0.7893(2) 0.57324(14) 0.86035(12) 0.0265(5) Uani 1 1 d . .
H59A H 0.7356 0.5633 0.8273 0.032 Uiso 1 1 calc R U
C20 C 1.0327(3) 0.61565(16) 1.00830(13) 0.0351(6) Uani 1 1 d . .
C21 C 0.6508(3) 0.50294(16) 0.92120(14) 0.0340(6) Uani 1 1 d . .
C22 C 1.0128(2) 0.81172(14) 0.72864(11) 0.0248(5) Uani 1 1 d . .
C56 C 1.1181(3) 0.82718(14) 0.69460(12) 0.0273(6) Uani 1 1 d . .
H56A H 1.1647 0.7925 0.6769 0.033 Uiso 1 1 calc R U
C24 C 1.1542(3) 0.89222(15) 0.68668(12) 0.0299(6) Uani 1 1 d . .
C54 C 1.0897(3) 0.94431(14) 0.71277(13) 0.0290(6) Uani 1 1 d . .
H54A H 1.1151 0.9890 0.7072 0.035 Uiso 1 1 calc R U
C26 C 0.9871(3) 0.92897(14) 0.74724(12) 0.0283(6) Uani 1 1 d . .
C55 C 0.9486(2) 0.86395(14) 0.75477(12) 0.0252(5) Uani 1 1 d . .
H55A H 0.8774 0.8548 0.7781 0.030 Uiso 1 1 calc R U
C28 C 1.2669(3) 0.90867(17) 0.65045(14) 0.0376(7) Uani 1 1 d . .
C29 C 0.9203(3) 0.98296(16) 0.77923(14) 0.0365(7) Uani 1 1 d . .
C30 C 0.6729(2) 0.75401(14) 0.77423(12) 0.0246(5) Uani 1 1 d . .
C65 C 0.6607(2) 0.69421(15) 0.74318(12) 0.0273(6) Uani 1 1 d . .
H65A H 0.6734 0.6535 0.7637 0.033 Uiso 1 1 calc R U
C64 C 0.6302(3) 0.69313(16) 0.68292(13) 0.0328(6) Uani 1 1 d . .
H64A H 0.6242 0.6519 0.6626 0.039 Uiso 1 1 calc R U
C33 C 0.6087(3) 0.75159(18) 0.65237(12) 0.0373(7) Uani 1 1 d . .
H33A H 0.5878 0.7508 0.6112 0.045 Uiso 1 1 calc R U
C34 C 0.6179(3) 0.81156(17) 0.68244(13) 0.0358(7) Uani 1 1 d . .
H34A H 0.6027 0.8520 0.6619 0.043 Uiso 1 1 calc R U
C35 C 0.6494(2) 0.81252(15) 0.74283(12) 0.0292(6) Uani 1 1 d . .
H35A H 0.6550 0.8538 0.7630 0.035 Uiso 1 1 calc R U
C36 C 0.4909(2) 0.74220(13) 0.95061(11) 0.0242(5) Uani 1 1 d . .
C62 C 0.3948(2) 0.77359(15) 0.98070(12) 0.0288(6) Uani 1 1 d . .
H62A H 0.3533 0.8107 0.9632 0.035 Uiso 1 1 calc R U
C38 C 0.3594(3) 0.75107(16) 1.03601(13) 0.0337(6) Uani 1 1 d . .
H38A H 0.2940 0.7728 1.0564 0.040 Uiso 1 1 calc R U
C39 C 0.4193(3) 0.69680(16) 1.06147(13) 0.0356(7) Uani 1 1 d . .
H39A H 0.3934 0.6805 1.0988 0.043 Uiso 1 1 calc R U
C40 C 0.5171(3) 0.66633(15) 1.03243(13) 0.0330(6) Uani 1 1 d . .
H40A H 0.5592 0.6296 1.0503 0.040 Uiso 1 1 calc R U
C41 C 0.5538(3) 0.68919(14) 0.97738(12) 0.0281(6) Uani 1 1 d . .
H41A H 0.6219 0.6687 0.9579 0.034 Uiso 1 1 calc R U
C42 C 0.4653(2) 0.84682(14) 0.86506(12) 0.0254(5) Uani 1 1 d . .
C43 C 0.3496(2) 0.86266(15) 0.83809(12) 0.0283(6) Uani 1 1 d . .
H43A H 0.2995 0.8286 0.8206 0.034 Uiso 1 1 calc R U
C44 C 0.3079(3) 0.92742(15) 0.83675(13) 0.0319(6) Uani 1 1 d . .
H44A H 0.2292 0.9375 0.8183 0.038 Uiso 1 1 calc R U
C45 C 0.3781(3) 0.97743(16) 0.86163(15) 0.0383(7) Uani 1 1 d . .
H45A H 0.3484 1.0218 0.8607 0.046 Uiso 1 1 calc R U
C46 C 0.4933(3) 0.96242(17) 0.88824(19) 0.0514(9) Uani 1 1 d . .
H46A H 0.5429 0.9968 0.9055 0.062 Uiso 1 1 calc R U
C63 C 0.5363(3) 0.89763(16) 0.88972(16) 0.0411(7) Uani 1 1 d . .
H63A H 0.6155 0.8880 0.9079 0.049 Uiso 1 1 calc R U
C48 C 0.4125(2) 0.70876(14) 0.83343(12) 0.0254(5) Uani 1 1 d . .
C66 C 0.3861(2) 0.71824(15) 0.77307(12) 0.0287(6) Uani 1 1 d . .
H66A H 0.4224 0.7546 0.7529 0.034 Uiso 1 1 calc R U
C50 C 0.3071(3) 0.67484(16) 0.74239(13) 0.0321(6) Uani 1 1 d . .
H50A H 0.2897 0.6817 0.7013 0.039 Uiso 1 1 calc R U
C51 C 0.2538(3) 0.62178(16) 0.77128(14) 0.0345(7) Uani 1 1 d . .
H51A H 0.2010 0.5918 0.7499 0.041 Uiso 1 1 calc R U
C52 C 0.2772(3) 0.61230(15) 0.83136(14) 0.0328(6) Uani 1 1 d . .
H52A H 0.2391 0.5763 0.8514 0.039 Uiso 1 1 calc R U
C67 C 0.3567(2) 0.65558(14) 0.86249(13) 0.0281(6) Uani 1 1 d . .
H67A H 0.3730 0.6488 0.9037 0.034 Uiso 1 1 calc R U
F1 F 1.15357(18) 0.60669(13) 0.99398(9) 0.0582(6) Uani 1 1 d . .
F2 F 1.01390(17) 0.57858(10) 1.05610(7) 0.0384(4) Uani 1 1 d . .
F3 F 1.0206(3) 0.67860(11) 1.02493(10) 0.0689(7) Uani 1 1 d . .
F4 F 0.62945(18) 0.48429(11) 0.97676(8) 0.0488(5) Uani 1 1 d . .
F5 F 0.54517(17) 0.53278(10) 0.90100(10) 0.0482(5) Uani 1 1 d . .
F6 F 0.66154(19) 0.44745(10) 0.88896(9) 0.0482(5) Uani 1 1 d . .
F7 F 1.23735(19) 0.94950(10) 0.60546(8) 0.0456(5) Uani 1 1 d . .
F8 F 1.3191(2) 0.85530(10) 0.62650(12) 0.0613(6) Uani 1 1 d . .
F9 F 1.35582(19) 0.94006(13) 0.68223(10) 0.0600(6) Uani 1 1 d . .
F10 F 0.9375(2) 1.04240(10) 0.75530(11) 0.0565(6) Uani 1 1 d . .
F11 F 0.7971(2) 0.97473(12) 0.77880(16) 0.0855(10) Uani 1 1 d . .
F12 F 0.9590(3) 0.98818(14) 0.83506(10) 0.0862(10) Uani 1 1 d . .
I1 I 0.69907(2) 0.84223(2) 1.06037(2) 0.03560(6) Uani 1 1 d . .
I2 I 1.22222(2) 0.94801(2) 1.02846(2) 0.03923(6) Uani 1 1 d . .
N1 N 0.9027(2) 0.75291(11) 0.83877(9) 0.0222(4) Uani 1 1 d . .
Ni1 Ni 0.72472(3) 0.76008(2) 0.85563(2) 0.02153(8) Uani 1 1 d . .
O1 O 0.76198(16) 0.78466(10) 0.93574(8) 0.0258(4) Uani 1 1 d . .
P1 P 0.52503(6) 0.76251(3) 0.87383(3) 0.02197(13) Uani 1 1 d . .

loop_
_atom_site_aniso_label
_atom_site_aniso_U_11
_atom_site_aniso_U_22
_atom_site_aniso_U_33
_atom_site_aniso_U_23
_atom_site_aniso_U_13
_atom_site_aniso_U_12
C1 0.0183(11) 0.0263(13) 0.0268(13) -0.0001(10) -0.0004(9) 0.0008(10)
C2 0.0199(12) 0.0263(13) 0.0231(12) 0.0008(10) 0.0004(9) 0.0000(10)
C3 0.0213(12) 0.0296(14) 0.0262(13) 0.0006(11) 0.0040(10) 0.0020(11)
C70 0.0255(13) 0.0333(15) 0.0272(13) -0.0048(11) -0.0013(10) -0.0012(11)
C5 0.0224(12) 0.0284(14) 0.0320(14) -0.0037(11) -0.0040(10) -0.0032(11)
C69 0.0186(12) 0.0302(15) 0.0311(13) -0.0015(11) -0.0005(10) -0.0004(10)
C68 0.0169(11) 0.0255(13) 0.0265(12) 0.0013(10) 0.0015(9) 0.0003(10)
C8 0.0172(11) 0.0262(13) 0.0258(12) -0.0024(10) 0.0017(9) 0.0020(10)
C9 0.0180(11) 0.0286(14) 0.0290(13) -0.0001(11) 0.0002(10) -0.0009(10)
C58 0.0205(12) 0.0262(14) 0.0308(13) -0.0031(11) 0.0003(10) -0.0003(10)
C57 0.0241(13) 0.0324(15) 0.0271(13) -0.0045(11) 0.0022(10) 0.0020(11)
C12 0.0221(12) 0.0331(15) 0.0243(13) -0.0014(11) 0.0039(10) 0.0005(11)
C13 0.0179(11) 0.0281(14) 0.0271(13) 0.0008(11) 0.0011(9) 0.0020(10)
C14 0.0230(12) 0.0226(13) 0.0289(13) -0.0010(10) 0.0015(10) 0.0031(10)
C60 0.0212(12) 0.0252(14) 0.0298(13) 0.0006(11) -0.0006(10) 0.0009(10)
C16 0.0266(13) 0.0247(14) 0.0278(13) -0.0007(11) -0.0011(10) 0.0040(11)
C61 0.0287(13) 0.0278(14) 0.0292(13) 0.0034(11) 0.0021(11) 0.0025(11)
C18 0.0249(13) 0.0255(14) 0.0332(14) 0.0016(11) 0.0027(11) 0.0009(11)
C59 0.0220(12) 0.0260(14) 0.0314(13) 0.0010(11) -0.0009(10) 0.0008(10)
C20 0.0372(16) 0.0346(16) 0.0333(15) 0.0012(12) -0.0058(12) -0.0037(13)
C21 0.0273(14) 0.0356(16) 0.0391(16) 0.0070(13) 0.0017(12) -0.0011(12)
C22 0.0206(12) 0.0283(14) 0.0255(13) 0.0015(10) -0.0008(10) 0.0008(10)
C56 0.0243(13) 0.0306(15) 0.0272(13) 0.0005(11) 0.0022(10) 0.0018(11)
C24 0.0229(13) 0.0353(16) 0.0315(14) 0.0046(12) 0.0003(10) -0.0015(11)
C54 0.0234(13) 0.0279(14) 0.0355(14) 0.0033(12) -0.0018(11) -0.0028(11)
C26 0.0234(13) 0.0309(15) 0.0304(14) 0.0012(11) -0.0025(10) 0.0027(11)
C55 0.0205(12) 0.0289(14) 0.0261(12) 0.0026(11) -0.0002(10) 0.0010(10)
C28 0.0329(15) 0.0365(17) 0.0437(17) 0.0038(13) 0.0077(13) -0.0044(13)
C29 0.0332(15) 0.0320(16) 0.0444(17) 0.0025(13) 0.0020(13) 0.0034(13)
C30 0.0133(11) 0.0320(14) 0.0286(13) 0.0013(11) 0.0036(9) -0.0005(10)
C65 0.0169(11) 0.0380(16) 0.0270(13) -0.0011(11) -0.0009(10) 0.0026(11)
C64 0.0243(13) 0.0439(18) 0.0302(14) -0.0073(13) -0.0004(11) 0.0044(12)
C33 0.0302(14) 0.059(2) 0.0224(13) 0.0019(13) -0.0015(11) 0.0051(14)
C34 0.0286(14) 0.0455(18) 0.0333(15) 0.0100(13) -0.0001(12) 0.0007(13)
C35 0.0218(12) 0.0346(15) 0.0313(14) 0.0034(12) 0.0005(10) -0.0012(11)
C36 0.0202(12) 0.0259(13) 0.0265(12) -0.0012(10) -0.0011(10) -0.0039(10)
C62 0.0221(12) 0.0330(15) 0.0312(14) 0.0011(11) 0.0015(10) 0.0008(11)
C38 0.0303(14) 0.0398(17) 0.0314(14) -0.0041(12) 0.0064(11) -0.0056(12)
C39 0.0419(16) 0.0394(17) 0.0256(14) 0.0005(12) 0.0032(12) -0.0146(14)
C40 0.0373(15) 0.0299(15) 0.0316(14) 0.0035(12) -0.0065(12) -0.0045(12)
C41 0.0242(13) 0.0284(14) 0.0316(14) -0.0012(11) -0.0019(10) -0.0013(11)
C42 0.0201(12) 0.0283(14) 0.0277(13) 0.0033(11) 0.0011(10) -0.0012(10)
C43 0.0205(12) 0.0324(15) 0.0320(14) -0.0023(11) -0.0010(10) 0.0013(11)
C44 0.0249(13) 0.0374(16) 0.0331(14) -0.0005(12) -0.0040(11) 0.0068(12)
C45 0.0388(16) 0.0272(15) 0.0486(18) 0.0020(13) -0.0052(14) 0.0046(13)
C46 0.0422(18) 0.0288(17) 0.082(3) -0.0038(17) -0.0266(18) -0.0009(14)
C63 0.0292(15) 0.0320(16) 0.061(2) -0.0008(15) -0.0156(14) -0.0013(13)
C48 0.0162(11) 0.0281(14) 0.0319(13) -0.0032(11) 0.0006(10) 0.0016(10)
C66 0.0199(12) 0.0341(15) 0.0322(14) -0.0027(12) 0.0011(10) 0.0017(11)
C50 0.0223(13) 0.0394(17) 0.0345(15) -0.0067(12) -0.0043(11) 0.0043(12)
C51 0.0201(12) 0.0362(17) 0.0469(17) -0.0142(13) -0.0060(12) 0.0025(12)
C52 0.0208(13) 0.0309(15) 0.0466(17) -0.0037(13) 0.0003(12) -0.0011(11)
C67 0.0205(12) 0.0278(14) 0.0360(14) -0.0027(11) 0.0001(10) 0.0013(11)
F1 0.0313(10) 0.1015(19) 0.0416(11) 0.0114(11) -0.0084(8) -0.0145(11)
F2 0.0398(10) 0.0479(11) 0.0274(8) 0.0042(8) -0.0042(7) 0.0039(8)
F3 0.113(2) 0.0360(11) 0.0555(13) -0.0080(10) -0.0436(13) -0.0015(12)
F4 0.0395(10) 0.0658(14) 0.0413(10) 0.0153(9) 0.0057(8) -0.0176(10)
F5 0.0260(9) 0.0495(12) 0.0688(13) 0.0149(10) -0.0048(8) -0.0055(8)
F6 0.0489(11) 0.0348(10) 0.0613(12) -0.0036(9) 0.0102(9) -0.0146(9)
F7 0.0467(11) 0.0508(12) 0.0397(10) 0.0097(9) 0.0126(8) -0.0034(9)
F8 0.0492(12) 0.0423(12) 0.0940(17) 0.0038(11) 0.0431(12) 0.0015(9)
F9 0.0341(10) 0.0928(18) 0.0532(12) 0.0050(12) 0.0021(9) -0.0289(11)
F10 0.0671(14) 0.0291(10) 0.0738(14) 0.0026(10) 0.0150(11) 0.0086(9)
F11 0.0369(11) 0.0487(14) 0.172(3) -0.0300(16) 0.0333(15) 0.0036(10)
F12 0.134(3) 0.0837(19) 0.0410(12) -0.0155(12) -0.0064(14) 0.0641(18)
I1 0.02775(10) 0.04910(13) 0.03028(10) -0.01113(8) 0.00839(7) -0.00926(8)
I2 0.02624(10) 0.04407(12) 0.04730(12) -0.01505(9) -0.00112(8) -0.00974(8)
N1 0.0203(10) 0.0238(11) 0.0226(10) 0.0012(9) 0.0016(8) -0.0002(9)
Ni1 0.01582(15) 0.02668(18) 0.02209(16) -0.00054(13) 0.00043(11) -0.00048(12)
O1 0.0181(8) 0.0336(10) 0.0257(9) -0.0031(8) 0.0016(7) -0.0048(8)
P1 0.0164(3) 0.0254(3) 0.0242(3) -0.0005(3) 0.0002(2) -0.0006(2)

loop_
_atom_type_symbol
_atom_type_description
_atom_type_scat_dispersion_real
_atom_type_scat_dispersion_imag
_atom_type_scat_source
C C 0.0033 0.0016 'International Tables Vol C Tables 4.2.6.8 and 6.1.1.4'
H H 0.0000 0.0000 'International Tables Vol C Tables 4.2.6.8 and 6.1.1.4'
F F 0.0171 0.0103 'International Tables Vol C Tables 4.2.6.8 and 6.1.1.4'
I I -0.4742 1.8119 'International Tables Vol C Tables 4.2.6.8 and 6.1.1.4'
N N 0.0061 0.0033 'International Tables Vol C Tables 4.2.6.8 and 6.1.1.4'
Ni Ni 0.3393 1.1124 'International Tables Vol C Tables 4.2.6.8 and 6.1.1.4'
O O 0.0106 0.0060 'International Tables Vol C Tables 4.2.6.8 and 6.1.1.4'
P P 0.1023 0.0942 'International Tables Vol C Tables 4.2.6.8 and 6.1.1.4'

loop_
_geom_angle_atom_site_label_1
_geom_angle_atom_site_label_2
_geom_angle_atom_site_label_3
_geom_angle
C69 C1 C68 118.3(2)
C69 C1 C2 120.3(2)
C68 C1 C2 121.3(2)
O1 C2 C3 120.4(2)
O1 C2 C1 123.5(2)
C3 C2 C1 116.2(2)
C70 C3 C2 122.9(2)
C70 C3 I1 119.8(2)
C2 C3 I1 117.32(19)
C3 C70 C5 119.5(2)
C69 C5 C70 120.1(2)
C69 C5 I2 120.6(2)
C70 C5 I2 119.3(2)
C5 C69 C1 120.9(2)
N1 C68 C1 125.7(2)
C9 C8 C13 120.6(2)
C9 C8 N1 117.5(2)
C13 C8 N1 121.7(2)
C58 C9 C8 119.9(2)
C58 C9 C14 120.2(2)
C8 C9 C14 119.9(2)
C57 C58 C9 119.9(3)
C12 C57 C58 119.7(3)
C57 C12 C13 121.9(3)
C12 C13 C8 117.6(3)
C12 C13 C22 118.4(2)
C8 C13 C22 123.9(2)
C59 C14 C60 118.4(2)
C59 C14 C9 121.5(2)
C60 C14 C9 120.1(2)
C16 C60 C14 120.4(3)
C61 C16 C60 121.4(3)
C61 C16 C20 121.1(3)
C60 C16 C20 117.6(3)
C16 C61 C18 118.3(3)
C61 C18 C59 121.2(3)
C61 C18 C21 120.8(3)
C59 C18 C21 118.0(3)
C14 C59 C18 120.4(3)
F2 C20 F3 106.9(3)
F2 C20 F1 106.2(2)
F3 C20 F1 107.1(3)
F2 C20 C16 113.3(2)
F3 C20 C16 111.5(3)
F1 C20 C16 111.4(2)
F4 C21 F6 107.0(3)
F4 C21 F5 106.6(2)
F6 C21 F5 105.7(3)
F4 C21 C18 113.2(3)
F6 C21 C18 111.8(2)
F5 C21 C18 112.1(2)
C55 C22 C56 117.8(3)
C55 C22 C13 123.5(2)
C56 C22 C13 118.6(2)
C24 C56 C22 120.6(3)
C56 C24 C54 121.4(3)
C56 C24 C28 120.5(3)
C54 C24 C28 118.0(3)
C26 C54 C24 118.0(3)
C55 C26 C54 121.2(3)
C55 C26 C29 119.0(3)
C54 C26 C29 119.7(3)
C26 C55 C22 121.0(2)
F8 C28 F9 107.7(3)
F8 C28 F7 106.5(3)
F9 C28 F7 105.5(3)
F8 C28 C24 112.8(3)
F9 C28 C24 112.3(3)
F7 C28 C24 111.7(3)
F12 C29 F11 107.9(3)
F12 C29 F10 105.8(3)
F11 C29 F10 104.8(3)
F12 C29 C26 112.0(3)
F11 C29 C26 112.8(3)
F10 C29 C26 113.0(3)
C35 C30 C65 117.5(2)
C35 C30 Ni1 118.6(2)
C65 C30 Ni1 123.9(2)
C64 C65 C30 121.3(3)
C33 C64 C65 120.4(3)
C64 C33 C34 119.4(3)
C33 C34 C35 120.1(3)
C34 C35 C30 121.3(3)
C62 C36 C41 119.4(2)
C62 C36 P1 121.6(2)
C41 C36 P1 118.7(2)
C38 C62 C36 120.4(3)
C39 C38 C62 120.0(3)
C40 C39 C38 120.0(3)
C39 C40 C41 120.2(3)
C40 C41 C36 120.0(3)
C63 C42 C43 118.3(3)
C63 C42 P1 117.4(2)
C43 C42 P1 124.2(2)
C44 C43 C42 120.4(3)
C45 C44 C43 121.0(3)
C44 C45 C46 119.2(3)
C63 C46 C45 120.3(3)
C42 C63 C46 120.8(3)
C67 C48 C66 118.9(3)
C67 C48 P1 119.9(2)
C66 C48 P1 121.1(2)
C50 C66 C48 120.4(3)
C51 C50 C66 120.3(3)
C50 C51 C52 120.0(3)
C51 C52 C67 120.0(3)
C52 C67 C48 120.3(3)
C68 N1 C8 117.7(2)
C68 N1 Ni1 124.65(18)
C8 N1 Ni1 117.63(16)
O1 Ni1 C30 167.81(10)
O1 Ni1 N1 91.13(8)
C30 Ni1 N1 94.07(10)
O1 Ni1 P1 90.04(6)
C30 Ni1 P1 85.31(8)
N1 Ni1 P1 177.00(7)
C2 O1 Ni1 126.35(16)
C36 P1 C42 103.65(12)
C36 P1 C48 101.33(12)
C42 P1 C48 105.84(12)
C36 P1 Ni1 112.92(9)
C42 P1 Ni1 109.92(9)
C48 P1 Ni1 121.48(9)

loop_
_geom_bond_atom_site_label_1
_geom_bond_atom_site_label_2
_geom_bond_distance
C1 C69 1.413(4)
C1 C68 1.428(4)
C1 C2 1.432(3)
C2 O1 1.298(3)
C2 C3 1.420(4)
C3 C70 1.374(4)
C3 I1 2.090(3)
C70 C5 1.409(4)
C5 C69 1.368(4)
C5 I2 2.097(3)
C68 N1 1.298(3)
C8 C9 1.399(4)
C8 C13 1.404(4)
C8 N1 1.441(3)
C9 C58 1.397(4)
C9 C14 1.491(4)
C58 C57 1.388(4)
C57 C12 1.384(4)
C12 C13 1.403(4)
C13 C22 1.494(4)
C14 C59 1.392(4)
C14 C60 1.401(4)
C60 C16 1.390(4)
C16 C61 1.383(4)
C16 C20 1.501(4)
C61 C18 1.389(4)
C18 C59 1.395(4)
C18 C21 1.497(4)
C20 F2 1.330(4)
C20 F3 1.330(4)
C20 F1 1.346(4)
C21 F4 1.331(3)
C21 F6 1.340(4)
C21 F5 1.347(3)
C22 C55 1.393(4)
C22 C56 1.406(4)
C56 C24 1.379(4)
C24 C54 1.392(4)
C24 C28 1.503(4)
C54 C26 1.389(4)
C26 C55 1.385(4)
C26 C29 1.494(4)
C28 F8 1.331(4)
C28 F9 1.335(4)
C28 F7 1.338(4)
C29 F12 1.320(4)
C29 F11 1.322(4)
C29 F10 1.328(4)
C30 C35 1.396(4)
C30 C65 1.399(4)
C30 Ni1 1.908(3)
C65 C64 1.390(4)
C64 C33 1.382(5)
C33 C34 1.389(5)
C34 C35 1.395(4)
C36 C62 1.391(4)
C36 C41 1.393(4)
C36 P1 1.822(3)
C62 C38 1.386(4)
C38 C39 1.385(5)
C39 C40 1.385(4)
C40 C41 1.387(4)
C42 C63 1.383(4)
C42 C43 1.400(4)
C42 P1 1.824(3)
C43 C44 1.379(4)
C44 C45 1.369(4)
C45 C46 1.387(5)
C46 C63 1.385(5)
C48 C67 1.396(4)
C48 C66 1.396(4)
C48 P1 1.842(3)
C66 C50 1.388(4)
C50 C51 1.381(5)
C51 C52 1.385(4)
C52 C67 1.395(4)
N1 Ni1 1.946(2)
Ni1 O1 1.9059(18)
Ni1 P1 2.1748(7)

loop_
_geom_torsion_atom_site_label_1
_geom_torsion_atom_site_label_2
_geom_torsion_atom_site_label_3
_geom_torsion_atom_site_label_4
_geom_torsion
C69 C1 C2 O1 177.3(3)
C68 C1 C2 O1 -6.6(4)
C69 C1 C2 C3 -3.0(4)
C68 C1 C2 C3 173.1(2)
O1 C2 C3 C70 -176.5(3)
C1 C2 C3 C70 3.9(4)
O1 C2 C3 I1 2.0(3)
C1 C2 C3 I1 -177.70(19)
C2 C3 C70 C5 -1.5(4)
I1 C3 C70 C5 -179.9(2)
C3 C70 C5 C69 -1.8(4)
C3 C70 C5 I2 177.3(2)
C70 C5 C69 C1 2.5(4)
I2 C5 C69 C1 -176.5(2)
C68 C1 C69 C5 -176.2(3)
C2 C1 C69 C5 0.0(4)
C69 C1 C68 N1 -169.5(3)
C2 C1 C68 N1 14.3(4)
C13 C8 C9 C58 -6.7(4)
N1 C8 C9 C58 168.0(2)
C13 C8 C9 C14 173.9(2)
N1 C8 C9 C14 -11.5(4)
C8 C9 C58 C57 1.5(4)
C14 C9 C58 C57 -179.0(2)
C9 C58 C57 C12 3.5(4)
C58 C57 C12 C13 -3.4(4)
C57 C12 C13 C8 -1.6(4)
C57 C12 C13 C22 176.5(2)
C9 C8 C13 C12 6.6(4)
N1 C8 C13 C12 -167.8(2)
C9 C8 C13 C22 -171.3(2)
N1 C8 C13 C22 14.2(4)
C58 C9 C14 C59 -53.5(4)
C8 C9 C14 C59 126.0(3)
C58 C9 C14 C60 125.4(3)
C8 C9 C14 C60 -55.1(4)
C59 C14 C60 C16 -1.8(4)
C9 C14 C60 C16 179.3(2)
C14 C60 C16 C61 0.5(4)
C14 C60 C16 C20 -178.2(3)
C60 C16 C61 C18 0.6(4)
C20 C16 C61 C18 179.4(3)
C16 C61 C18 C59 -0.5(4)
C16 C61 C18 C21 178.5(3)
C60 C14 C59 C18 1.9(4)
C9 C14 C59 C18 -179.2(2)
C61 C18 C59 C14 -0.8(4)
C21 C18 C59 C14 -179.9(3)
C61 C16 C20 F2 12.9(4)
C60 C16 C20 F2 -168.3(2)
C61 C16 C20 F3 -107.7(3)
C60 C16 C20 F3 71.0(4)
C61 C16 C20 F1 132.7(3)
C60 C16 C20 F1 -48.6(4)
C61 C18 C21 F4 5.7(4)
C59 C18 C21 F4 -175.3(3)
C61 C18 C21 F6 -115.3(3)
C59 C18 C21 F6 63.8(3)
C61 C18 C21 F5 126.3(3)
C59 C18 C21 F5 -54.7(4)
C12 C13 C22 C55 141.0(3)
C8 C13 C22 C55 -41.0(4)
C12 C13 C22 C56 -39.7(4)
C8 C13 C22 C56 138.2(3)
C55 C22 C56 C24 -1.2(4)
C13 C22 C56 C24 179.5(2)
C22 C56 C24 C54 1.2(4)
C22 C56 C24 C28 179.8(3)
C56 C24 C54 C26 -0.1(4)
C28 C24 C54 C26 -178.7(3)
C24 C54 C26 C55 -1.0(4)
C24 C54 C26 C29 176.1(3)
C54 C26 C55 C22 0.9(4)
C29 C26 C55 C22 -176.2(3)
C56 C22 C55 C26 0.2(4)
C13 C22 C55 C26 179.5(2)
C56 C24 C28 F8 2.9(4)
C54 C24 C28 F8 -178.4(3)
C56 C24 C28 F9 -118.9(3)
C54 C24 C28 F9 59.7(4)
C56 C24 C28 F7 122.8(3)
C54 C24 C28 F7 -58.6(4)
C55 C26 C29 F12 80.3(4)
C54 C26 C29 F12 -96.8(3)
C55 C26 C29 F11 -41.7(4)
C54 C26 C29 F11 141.2(3)
C55 C26 C29 F10 -160.3(3)
C54 C26 C29 F10 22.6(4)
C35 C30 C65 C64 2.0(4)
Ni1 C30 C65 C64 -175.9(2)
C30 C65 C64 C33 -1.3(4)
C65 C64 C33 C34 0.1(4)
C64 C33 C34 C35 0.4(4)
C33 C34 C35 C30 0.3(4)
C65 C30 C35 C34 -1.5(4)
Ni1 C30 C35 C34 176.5(2)
C41 C36 C62 C38 -2.0(4)
P1 C36 C62 C38 171.1(2)
C36 C62 C38 C39 -0.3(4)
C62 C38 C39 C40 1.9(4)
C38 C39 C40 C41 -1.2(4)
C39 C40 C41 C36 -1.2(4)
C62 C36 C41 C40 2.7(4)
P1 C36 C41 C40 -170.5(2)
C63 C42 C43 C44 -0.5(4)
P1 C42 C43 C44 175.7(2)
C42 C43 C44 C45 0.0(4)
C43 C44 C45 C46 0.4(5)
C44 C45 C46 C63 -0.2(6)
C43 C42 C63 C46 0.6(5)
P1 C42 C63 C46 -175.8(3)
C45 C46 C63 C42 -0.3(6)
C67 C48 C66 C50 -1.0(4)
P1 C48 C66 C50 176.0(2)
C48 C66 C50 C51 0.0(4)
C66 C50 C51 C52 1.1(4)
C50 C51 C52 C67 -1.3(4)
C51 C52 C67 C48 0.3(4)
C66 C48 C67 C52 0.8(4)
P1 C48 C67 C52 -176.2(2)
C1 C68 N1 C8 -174.5(2)
C1 C68 N1 Ni1 4.6(4)
C9 C8 N1 C68 110.0(3)
C13 C8 N1 C68 -75.4(3)
C9 C8 N1 Ni1 -69.3(3)
C13 C8 N1 Ni1 105.3(2)
C3 C2 O1 Ni1 160.68(19)
C1 C2 O1 Ni1 -19.7(4)
C62 C36 P1 C42 24.5(3)
C41 C36 P1 C42 -162.4(2)
C62 C36 P1 C48 -85.1(2)
C41 C36 P1 C48 88.0(2)
C62 C36 P1 Ni1 143.4(2)
C41 C36 P1 Ni1 -43.5(2)
C63 C42 P1 C36 76.2(3)
C43 C42 P1 C36 -100.0(2)
C63 C42 P1 C48 -177.6(2)
C43 C42 P1 C48 6.2(3)
C63 C42 P1 Ni1 -44.7(3)
C43 C42 P1 Ni1 139.1(2)
C67 C48 P1 C36 -17.2(2)
C66 C48 P1 C36 165.8(2)
C67 C48 P1 C42 -125.1(2)
C66 C48 P1 C42 58.0(2)
C67 C48 P1 Ni1 108.8(2)
C66 C48 P1 Ni1 -68.1(2)
